data_7117487
loop_
_publ_author_name
'Belin, C.'
'Potier, J.'
'Chaabouni, M.'
'Pascal, J.L.'
'Roziere, J.'

_publ_section_title
;
 Synthesis and Crystal Structure of a New Oxo Perchlorato Complex of
 Tin(IV): (Sn3 O2 Cl4 (Cl O4)4)2
;
_journal_name_full
;
Journal of the Chemical Society. Chemical Communications (1972-)
;
_journal_page_first 105
_journal_page_last 106
_journal_volume 1980
_journal_year 1980
_chemical_formula_sum 'Cl16 O36 Sn6'
_chemical_name_systematic '(Sn3 O2 Cl4 (Cl O4)4)2'
_space_group_IT_number 56
_symmetry_space_group_name_Hall '-P 2ab 2ac'
_symmetry_space_group_name_H-M 'P c c n'
_cell_angle_alpha 90
_cell_angle_beta 90
_cell_angle_gamma 90
_cell_formula_units_Z 4
_cell_length_a 10.251
_cell_length_b 16.429
_cell_length_c 24.659
_cell_volume 4152.913
_citation_journal_id_ASTM JCCCAT
_cod_data_source_file Belin_JCCCAT_1980_856.cif
_cod_data_source_block Cl16O36Sn6
_cod_original_cell_volume 4152.914
_cod_database_code 7117487

loop_
_symmetry_equiv_pos_as_xyz
x,y,z
-x+1/2,-y+1/2,z
x+1/2,-y,-z+1/2
-x,y+1/2,-z+1/2
-x,-y,-z
x-1/2,y-1/2,-z
-x-1/2,y,z-1/2
x,-y-1/2,z-1/2

loop_
_atom_site_label
_atom_site_type_symbol
_atom_site_fract_x
_atom_site_fract_y
_atom_site_fract_z
_atom_site_occupancy
_atom_site_U_iso_or_equiv
O8 O-2 -0.352 0.149 0.587 1 0.0
Sn3 Sn+4 -0.1731 -0.0567 0.6814 1 0.0
O17 O-2 -0.112 -0.188 0.333 1 0.0
O16 O-2 -0.228 -0.134 0.408 1 0.0
Cl2 Cl-1 0.3604 -0.0642 0.6001 1 0.0
O4 O-2 0.141 -0.111 0.689 1 0.0
O10 O-2 -0.18 0.158 0.643 1 0.0
O13 O-2 -0.122 0.171 0.424 1 0.0
O12 O-2 -0.069 0.273 0.487 1 0.0
O18 O-2 -0.287 -0.125 0.309 1 0.0
O11 O-2 0.046 0.155 0.489 1 0.0
Cl3 Cl-1 0.3941 -0.0241 0.7521 1 0.0
O7 O-2 -0.172 0.086 0.559 1 0.0
Cl4 Cl-1 -0.3521 -0.1315 0.682 1 0.0
O1 O-2 -0.067 -0.057 0.614 1 0.0
Cl6 Cl+7 -0.2483 0.1121 0.6089 1 0.0
O3 O-2 0.1 -0.166 0.77 1 0.0
O6 O-2 -0.066 -0.159 0.71 1 0.0
O9 O-2 -0.284 0.041 0.64 1 0.0
Cl1 Cl-1 -0.3277 -0.0797 0.5299 1 0.0
O2 O-2 0.079 -0.002 0.537 1 0.0
Cl8 Cl+7 -0.1955 -0.1311 0.3526 1 0.0
Sn1 Sn+4 -0.1196 -0.0347 0.5358 1 0.0
Sn2 Sn+4 0.1409 -0.0523 0.6099 1 0.0
Cl5 Cl+7 0.0737 -0.175 0.7193 1 0.0
O5 O-2 0.105 -0.247 0.7 1 0.0
O14 O-2 0.067 0.239 0.412 1 0.0
O15 O-2 -0.123 -0.052 0.342 1 0.0
Cl7 Cl+7 -0.0155 0.2154 0.4533 1 0.0
